data_7003660
loop_
_publ_author_name
'Noonan, Kevin J. T.'
'Feldscher, Bastian'
'Bates, Joshua I.'
'Kingsley, Justin J.'
'Yam, Mandy'
'Gates, Derek P.'

_publ_section_title
;
 Chemical functionality of poly(methylenephosphine): phosphine--borane
 adducts and methylphosphonium ionomers
;
_journal_issue 33
_journal_name_full 'Dalton Transactions'
_journal_page_first 4451
_journal_page_last 4457
_journal_paper_doi 10.1039/b718140j
_journal_year 2008
_chemical_formula_moiety 'C25 H34 B P Si'
_chemical_formula_sum 'C25 H34 B P Si'
_chemical_formula_weight 404.39
_chemical_name_systematic
;
?
;
_space_group_IT_number 2
_symmetry_cell_setting triclinic
_symmetry_space_group_name_Hall '-P 1'
_symmetry_space_group_name_H-M 'P -1'
_atom_sites_solution_hydrogens geom
_atom_sites_solution_primary direct
_atom_sites_solution_secondary difmap
_audit_creation_method SHELXL-97
_cell_angle_alpha 108.324(5)
_cell_angle_beta 93.499(5)
_cell_angle_gamma 117.089(5)
_cell_formula_units_Z 2
_cell_length_a 10.128(5)
_cell_length_b 10.750(5)
_cell_length_c 12.890(5)
_cell_measurement_reflns_used 5485
_cell_measurement_temperature 173(2)
_cell_measurement_theta_max 28.0
_cell_measurement_theta_min 1.7
_cell_volume 1151.0(9)
_computing_structure_refinement 'SHELXL-97 (Sheldrick, 1997)'
_diffrn_ambient_temperature 173(2)
_diffrn_measured_fraction_theta_full 0.987
_diffrn_measured_fraction_theta_max 0.987
_diffrn_measurement_device_type 'Bruker X8 APEX 2'
_diffrn_measurement_method 'area detector'
_diffrn_radiation_monochromator graphite
_diffrn_radiation_source 'fine-focus sealed tube'
_diffrn_radiation_type MoK\a
_diffrn_radiation_wavelength 0.71069
_diffrn_reflns_av_R_equivalents 0.0285
_diffrn_reflns_av_sigmaI/netI 0.0267
_diffrn_reflns_limit_h_max 13
_diffrn_reflns_limit_h_min -10
_diffrn_reflns_limit_k_max 13
_diffrn_reflns_limit_k_min -14
_diffrn_reflns_limit_l_max 17
_diffrn_reflns_limit_l_min -16
_diffrn_reflns_number 23770
_diffrn_reflns_theta_full 27.99
_diffrn_reflns_theta_max 27.99
_diffrn_reflns_theta_min 1.71
_exptl_absorpt_coefficient_mu 0.180
_exptl_absorpt_correction_T_max 0.982
_exptl_absorpt_correction_T_min 0.889
_exptl_absorpt_correction_type multi-scan
_exptl_crystal_colour colourless
_exptl_crystal_density_diffrn 1.167
_exptl_crystal_density_method 'not measured'
_exptl_crystal_description irregular
_exptl_crystal_F_000 436
_exptl_crystal_size_max 0.4
_exptl_crystal_size_mid 0.2
_exptl_crystal_size_min 0.1
_refine_diff_density_max 0.438
_refine_diff_density_min -0.207
_refine_diff_density_rms 0.045
_refine_ls_extinction_method none
_refine_ls_goodness_of_fit_ref 1.041
_refine_ls_hydrogen_treatment mixed
_refine_ls_matrix_type full
_refine_ls_number_parameters 389
_refine_ls_number_reflns 5485
_refine_ls_number_restraints 0
_refine_ls_restrained_S_all 1.041
_refine_ls_R_factor_all 0.0452
_refine_ls_R_factor_gt 0.0363
_refine_ls_shift/su_max 0.000
_refine_ls_shift/su_mean 0.000
_refine_ls_structure_factor_coef Fsqd
_refine_ls_weighting_details 'calc w=1/[\s^2^(Fo^2^)+(0.0473P)^2^+0.4144P] where P=(Fo^2^+2Fc^2^)/3'
_refine_ls_weighting_scheme calc
_refine_ls_wR_factor_gt 0.0914
_refine_ls_wR_factor_ref 0.0968
_reflns_number_gt 4637
_reflns_number_total 5485
_reflns_threshold_expression >2sigma(I)
_cod_data_source_file b718140j.txt
_cod_data_source_block dg057
_cod_database_code 7003660

loop_
_symmetry_equiv_pos_as_xyz
'x, y, z'
'-x, -y, -z'

loop_
_atom_site_label
_atom_site_type_symbol
_atom_site_fract_x
_atom_site_fract_y
_atom_site_fract_z
_atom_site_U_iso_or_equiv
_atom_site_adp_type
_atom_site_occupancy
_atom_site_symmetry_multiplicity
_atom_site_calc_flag
_atom_site_refinement_flags
_atom_site_disorder_assembly
_atom_site_disorder_group
C1 C 0.03717(15) 0.18927(15) 0.23081(11) 0.0203(3) Uani 1 1 d . . .
C2 C 0.13823(16) 0.21909(16) 0.32770(12) 0.0235(3) Uani 1 1 d . . .
C3 C 0.0940(2) 0.1434(2) 0.41018(15) 0.0327(3) Uani 1 1 d . . .
C4 C 0.29300(17) 0.32384(17) 0.35077(13) 0.0270(3) Uani 1 1 d . . .
C5 C 0.35464(16) 0.39895(16) 0.28175(13) 0.0279(3) Uani 1 1 d . . .
C6 C 0.5221(2) 0.5126(2) 0.30903(19) 0.0418(4) Uani 1 1 d . . .
C7 C 0.25529(17) 0.36849(16) 0.18725(13) 0.0260(3) Uani 1 1 d . . .
C8 C 0.09867(16) 0.26840(16) 0.16029(12) 0.0234(3) Uani 1 1 d . . .
C9 C 0.01000(19) 0.2567(2) 0.05616(15) 0.0332(4) Uani 1 1 d . . .
C10 C -0.25054(19) -0.03770(18) 0.04900(12) 0.0282(3) Uani 1 1 d . . .
C11 C -0.27447(14) 0.13008(14) 0.26746(11) 0.0172(2) Uani 1 1 d . . .
C12 C -0.23947(14) 0.26191(14) 0.22993(11) 0.0180(3) Uani 1 1 d . . .
C13 C -0.11614(16) 0.40657(15) 0.29139(12) 0.0233(3) Uani 1 1 d . . .
C14 C -0.08554(18) 0.52589(16) 0.25826(14) 0.0299(3) Uani 1 1 d . . .
C15 C -0.17621(18) 0.50411(17) 0.16267(14) 0.0297(3) Uani 1 1 d . . .
C16 C -0.29726(17) 0.36084(17) 0.09915(13) 0.0261(3) Uani 1 1 d . . .
C17 C -0.32834(16) 0.24146(16) 0.13197(12) 0.0215(3) Uani 1 1 d . . .
C18 C -0.44701(15) 0.01580(15) 0.23726(11) 0.0194(3) Uani 1 1 d . . .
C19 C -0.55238(16) 0.06605(16) 0.23758(12) 0.0223(3) Uani 1 1 d . . .
C20 C -0.70761(16) -0.03255(18) 0.21557(13) 0.0265(3) Uani 1 1 d . . .
C21 C -0.76215(17) -0.18350(18) 0.19489(13) 0.0290(3) Uani 1 1 d . . .
C22 C -0.65996(18) -0.23368(17) 0.19923(14) 0.0306(3) Uani 1 1 d . . .
C23 C -0.50406(17) -0.13591(16) 0.21979(13) 0.0255(3) Uani 1 1 d . . .
C24 C -0.3153(2) 0.3176(2) 0.48946(15) 0.0357(4) Uani 1 1 d . . .
C25 C -0.2893(2) 0.0457(2) 0.48050(15) 0.0324(3) Uani 1 1 d . . .
B1 B -0.1751(2) -0.1422(2) 0.21549(17) 0.0306(4) Uani 1 1 d . . .
Si1 Si -0.22445(5) 0.20366(4) 0.43064(3) 0.02229(10) Uani 1 1 d . . .
P1 P -0.16374(4) 0.03871(4) 0.19863(3) 0.01908(9) Uani 1 1 d . . .
H1 H -0.0690(19) 0.2969(18) 0.4692(14) 0.026(4) Uiso 1 1 d . . .
H1A H -0.060(2) -0.126(2) 0.2028(16) 0.045(5) Uiso 1 1 d . . .
H1B H -0.197(2) -0.1488(19) 0.2975(15) 0.034(5) Uiso 1 1 d . . .
H1C H -0.272(2) -0.238(2) 0.1420(15) 0.038(5) Uiso 1 1 d . . .
H3A H -0.013(2) 0.092(2) 0.4079(15) 0.035(5) Uiso 1 1 d . . .
H3B H 0.124(3) 0.070(3) 0.4009(19) 0.062(7) Uiso 1 1 d . . .
H3C H 0.138(2) 0.214(2) 0.4817(19) 0.051(6) Uiso 1 1 d . . .
H4 H 0.359(2) 0.345(2) 0.4172(16) 0.039(5) Uiso 1 1 d . . .
H6A H 0.556(3) 0.533(3) 0.247(3) 0.091(9) Uiso 1 1 d . . .
H6B H 0.544(3) 0.610(3) 0.363(2) 0.088(9) Uiso 1 1 d . . .
H6C H 0.588(4) 0.486(3) 0.342(3) 0.102(10) Uiso 1 1 d . . .
H7 H 0.296(2) 0.4182(19) 0.1373(15) 0.032(5) Uiso 1 1 d . . .
H9A H -0.022(2) 0.161(2) -0.0073(18) 0.048(6) Uiso 1 1 d . . .
H9B H -0.082(2) 0.262(2) 0.0678(16) 0.038(5) Uiso 1 1 d . . .
H9C H 0.075(2) 0.337(2) 0.0350(18) 0.052(6) Uiso 1 1 d . . .
H10A H -0.191(2) -0.073(2) 0.0085(16) 0.038(5) Uiso 1 1 d . . .
H10B H -0.348(2) -0.124(2) 0.0392(16) 0.042(5) Uiso 1 1 d . . .
H10C H -0.266(2) 0.030(2) 0.0245(16) 0.038(5) Uiso 1 1 d . . .
H13 H -0.053(2) 0.4212(19) 0.3549(15) 0.028(4) Uiso 1 1 d . . .
H14 H -0.004(2) 0.626(2) 0.3036(16) 0.039(5) Uiso 1 1 d . . .
H15 H -0.156(2) 0.586(2) 0.1418(15) 0.037(5) Uiso 1 1 d . . .
H16 H -0.3577(19) 0.3439(18) 0.0334(15) 0.027(4) Uiso 1 1 d . . .
H17 H -0.4131(19) 0.1467(19) 0.0886(14) 0.023(4) Uiso 1 1 d . . .
H19 H -0.5177(19) 0.1698(19) 0.2508(14) 0.026(4) Uiso 1 1 d . . .
H20 H -0.777(2) 0.0022(19) 0.2136(15) 0.032(5) Uiso 1 1 d . . .
H21 H -0.868(2) -0.247(2) 0.1781(15) 0.035(5) Uiso 1 1 d . . .
H22 H -0.693(2) -0.335(2) 0.1899(16) 0.042(5) Uiso 1 1 d . . .
H23 H -0.4397(19) -0.1711(19) 0.2230(14) 0.025(4) Uiso 1 1 d . . .
H24A H -0.285(3) 0.394(3) 0.465(2) 0.069(7) Uiso 1 1 d . . .
H24B H -0.284(2) 0.356(2) 0.568(2) 0.052(6) Uiso 1 1 d . . .
H24C H -0.426(3) 0.259(2) 0.4692(18) 0.054(6) Uiso 1 1 d . . .
H25A H -0.400(3) -0.014(3) 0.461(2) 0.064(7) Uiso 1 1 d . . .
H25B H -0.261(3) 0.090(3) 0.558(2) 0.064(7) Uiso 1 1 d . . .
H25C H -0.251(3) -0.022(3) 0.448(2) 0.064(7) Uiso 1 1 d . . .

loop_
_atom_site_aniso_label
_atom_site_aniso_U_11
_atom_site_aniso_U_22
_atom_site_aniso_U_33
_atom_site_aniso_U_23
_atom_site_aniso_U_13
_atom_site_aniso_U_12
C1 0.0180(6) 0.0226(6) 0.0233(7) 0.0082(5) 0.0068(5) 0.0128(5)
C2 0.0240(7) 0.0260(7) 0.0249(7) 0.0085(6) 0.0059(5) 0.0168(6)
C3 0.0302(8) 0.0438(9) 0.0321(9) 0.0204(8) 0.0064(7) 0.0212(8)
C4 0.0230(7) 0.0290(7) 0.0275(8) 0.0052(6) 0.0019(6) 0.0159(6)
C5 0.0214(7) 0.0233(7) 0.0345(8) 0.0037(6) 0.0075(6) 0.0125(6)
C6 0.0229(8) 0.0373(9) 0.0503(11) 0.0089(9) 0.0078(8) 0.0087(7)
C7 0.0263(7) 0.0250(7) 0.0318(8) 0.0120(6) 0.0139(6) 0.0153(6)
C8 0.0237(7) 0.0275(7) 0.0251(7) 0.0105(6) 0.0100(6) 0.0167(6)
C9 0.0285(8) 0.0488(10) 0.0325(8) 0.0250(8) 0.0132(7) 0.0206(8)
C10 0.0296(8) 0.0302(8) 0.0215(7) 0.0034(6) 0.0043(6) 0.0168(7)
C11 0.0172(6) 0.0164(6) 0.0195(6) 0.0066(5) 0.0047(5) 0.0097(5)
C12 0.0179(6) 0.0182(6) 0.0210(6) 0.0084(5) 0.0077(5) 0.0106(5)
C13 0.0224(7) 0.0214(6) 0.0225(7) 0.0078(5) 0.0035(5) 0.0088(5)
C14 0.0293(8) 0.0195(7) 0.0329(8) 0.0098(6) 0.0069(6) 0.0062(6)
C15 0.0338(8) 0.0273(7) 0.0373(8) 0.0202(7) 0.0149(7) 0.0169(6)
C16 0.0267(7) 0.0324(8) 0.0274(7) 0.0168(6) 0.0084(6) 0.0175(6)
C17 0.0191(6) 0.0217(6) 0.0231(7) 0.0084(5) 0.0047(5) 0.0099(5)
C18 0.0184(6) 0.0206(6) 0.0196(6) 0.0080(5) 0.0062(5) 0.0096(5)
C19 0.0207(7) 0.0230(7) 0.0254(7) 0.0108(6) 0.0073(5) 0.0117(5)
C20 0.0202(7) 0.0360(8) 0.0274(7) 0.0148(6) 0.0088(6) 0.0153(6)
C21 0.0192(7) 0.0314(8) 0.0282(8) 0.0126(6) 0.0067(6) 0.0054(6)
C22 0.0284(8) 0.0205(7) 0.0366(8) 0.0112(6) 0.0099(6) 0.0071(6)
C23 0.0252(7) 0.0218(7) 0.0311(8) 0.0101(6) 0.0080(6) 0.0130(6)
C24 0.0494(11) 0.0388(9) 0.0273(8) 0.0093(7) 0.0138(8) 0.0304(9)
C25 0.0425(10) 0.0388(9) 0.0289(8) 0.0209(7) 0.0149(7) 0.0245(8)
B1 0.0307(9) 0.0263(8) 0.0432(10) 0.0156(8) 0.0124(8) 0.0188(7)
Si1 0.0261(2) 0.0245(2) 0.01871(19) 0.00788(15) 0.00527(15) 0.01490(16)
P1 0.01829(17) 0.01966(17) 0.02122(18) 0.00686(13) 0.00540(13) 0.01159(14)

loop_
_atom_type_symbol
_atom_type_description
_atom_type_scat_dispersion_real
_atom_type_scat_dispersion_imag
_atom_type_scat_source
C C 0.0033 0.0016 'International Tables Vol C Tables 4.2.6.8 and 6.1.1.4'
H H 0.0000 0.0000 'International Tables Vol C Tables 4.2.6.8 and 6.1.1.4'
B B 0.0013 0.0007 'International Tables Vol C Tables 4.2.6.8 and 6.1.1.4'
Si Si 0.0817 0.0704 'International Tables Vol C Tables 4.2.6.8 and 6.1.1.4'
P P 0.1023 0.0942 'International Tables Vol C Tables 4.2.6.8 and 6.1.1.4'

loop_
_geom_angle_atom_site_label_1
_geom_angle_atom_site_label_2
_geom_angle_atom_site_label_3
_geom_angle
_geom_angle_site_symmetry_1
_geom_angle_site_symmetry_3
_geom_angle_publ_flag
C2 C1 C8 118.10(13) . . ?
C2 C1 P1 117.59(10) . . ?
C8 C1 P1 124.13(11) . . ?
C4 C2 C1 119.59(13) . . ?
C4 C2 C3 115.01(13) . . ?
C1 C2 C3 125.39(13) . . ?
C2 C3 H3A 116.1(11) . . ?
C2 C3 H3B 112.3(14) . . ?
H3A C3 H3B 105.4(17) . . ?
C2 C3 H3C 109.9(14) . . ?
H3A C3 H3C 104.4(17) . . ?
H3B C3 H3C 108.2(19) . . ?
C5 C4 C2 122.87(14) . . ?
C5 C4 H4 118.3(11) . . ?
C2 C4 H4 118.8(11) . . ?
C4 C5 C7 117.06(14) . . ?
C4 C5 C6 121.85(15) . . ?
C7 C5 C6 121.07(16) . . ?
C5 C6 H6A 113.8(18) . . ?
C5 C6 H6B 110.1(16) . . ?
H6A C6 H6B 104(2) . . ?
C5 C6 H6C 114.3(18) . . ?
H6A C6 H6C 107(3) . . ?
H6B C6 H6C 106(2) . . ?
C5 C7 C8 123.33(14) . . ?
C5 C7 H7 118.5(11) . . ?
C8 C7 H7 118.1(11) . . ?
C7 C8 C1 119.00(13) . . ?
C7 C8 C9 114.79(13) . . ?
C1 C8 C9 126.21(13) . . ?
C8 C9 H9A 111.2(12) . . ?
C8 C9 H9B 112.5(11) . . ?
H9A C9 H9B 107.6(16) . . ?
C8 C9 H9C 108.1(13) . . ?
H9A C9 H9C 107.5(17) . . ?
H9B C9 H9C 109.7(16) . . ?
P1 C10 H10A 108.1(11) . . ?
P1 C10 H10B 103.7(12) . . ?
H10A C10 H10B 108.5(16) . . ?
P1 C10 H10C 114.3(12) . . ?
H10A C10 H10C 112.7(16) . . ?
H10B C10 H10C 109.1(16) . . ?
C12 C11 C18 112.40(11) . . ?
C12 C11 P1 106.61(9) . . ?
C18 C11 P1 111.99(9) . . ?
C12 C11 Si1 109.97(9) . . ?
C18 C11 Si1 101.91(8) . . ?
P1 C11 Si1 114.07(7) . . ?
C13 C12 C17 117.22(12) . . ?
C13 C12 C11 121.21(12) . . ?
C17 C12 C11 121.57(11) . . ?
C14 C13 C12 121.22(14) . . ?
C14 C13 H13 120.4(10) . . ?
C12 C13 H13 118.4(10) . . ?
C15 C14 C13 120.68(14) . . ?
C15 C14 H14 118.8(11) . . ?
C13 C14 H14 120.4(11) . . ?
C14 C15 C16 119.06(14) . . ?
C14 C15 H15 120.1(11) . . ?
C16 C15 H15 120.9(11) . . ?
C15 C16 C17 120.45(14) . . ?
C15 C16 H16 120.0(10) . . ?
C17 C16 H16 119.5(10) . . ?
C16 C17 C12 121.34(13) . . ?
C16 C17 H17 118.4(10) . . ?
C12 C17 H17 120.3(10) . . ?
C23 C18 C19 117.20(13) . . ?
C23 C18 C11 122.57(12) . . ?
C19 C18 C11 119.93(12) . . ?
C20 C19 C18 121.38(14) . . ?
C20 C19 H19 118.8(10) . . ?
C18 C19 H19 119.8(10) . . ?
C21 C20 C19 120.43(14) . . ?
C21 C20 H20 119.2(11) . . ?
C19 C20 H20 120.4(11) . . ?
C22 C21 C20 119.05(14) . . ?
C22 C21 H21 122.8(11) . . ?
C20 C21 H21 118.1(11) . . ?
C21 C22 C23 120.87(14) . . ?
C21 C22 H22 121.4(12) . . ?
C23 C22 H22 117.7(12) . . ?
C22 C23 C18 120.96(14) . . ?
C22 C23 H23 119.2(11) . . ?
C18 C23 H23 119.9(11) . . ?
Si1 C24 H24A 109.1(16) . . ?
Si1 C24 H24B 108.1(13) . . ?
H24A C24 H24B 111(2) . . ?
Si1 C24 H24C 113.3(13) . . ?
H24A C24 H24C 109(2) . . ?
H24B C24 H24C 107.0(18) . . ?
Si1 C25 H25A 110.7(14) . . ?
Si1 C25 H25B 106.3(15) . . ?
H25A C25 H25B 105.9(19) . . ?
Si1 C25 H25C 112.4(14) . . ?
H25A C25 H25C 107.4(19) . . ?
H25B C25 H25C 114(2) . . ?
P1 B1 H1A 100.4(10) . . ?
P1 B1 H1B 112.9(9) . . ?
H1A B1 H1B 114.9(13) . . ?
P1 B1 H1C 102.4(9) . . ?
H1A B1 H1C 112.7(14) . . ?
H1B B1 H1C 112.2(13) . . ?
C24 Si1 C25 108.76(9) . . ?
C24 Si1 C11 110.17(7) . . ?
C25 Si1 C11 111.69(7) . . ?
C24 Si1 H1 107.8(7) . . ?
C25 Si1 H1 110.1(7) . . ?
C11 Si1 H1 108.2(7) . . ?
C10 P1 C1 110.20(7) . . ?
C10 P1 C11 103.74(7) . . ?
C1 P1 C11 107.81(7) . . ?
C10 P1 B1 100.69(8) . . ?
C1 P1 B1 110.63(8) . . ?
C11 P1 B1 122.91(7) . . ?

loop_
_geom_bond_atom_site_label_1
_geom_bond_atom_site_label_2
_geom_bond_distance
_geom_bond_site_symmetry_2
_geom_bond_publ_flag
C1 C2 1.415(2) . ?
C1 C8 1.4181(19) . ?
C1 P1 1.8459(15) . ?
C2 C4 1.392(2) . ?
C2 C3 1.504(2) . ?
C3 H3A 0.963(19) . ?
C3 H3B 0.94(2) . ?
C3 H3C 0.91(2) . ?
C4 C5 1.376(2) . ?
C4 H4 0.949(19) . ?
C5 C7 1.379(2) . ?
C5 C6 1.504(2) . ?
C6 H6A 0.94(3) . ?
C6 H6B 0.98(3) . ?
C6 H6C 0.96(3) . ?
C7 C8 1.392(2) . ?
C7 H7 0.958(18) . ?
C8 C9 1.506(2) . ?
C9 H9A 0.99(2) . ?
C9 H9B 0.982(19) . ?
C9 H9C 0.95(2) . ?
C10 P1 1.8185(17) . ?
C10 H10A 0.95(2) . ?
C10 H10B 0.96(2) . ?
C10 H10C 0.94(2) . ?
C11 C12 1.5370(18) . ?
C11 C18 1.5413(18) . ?
C11 P1 1.8937(14) . ?
C11 Si1 1.9405(15) . ?
C12 C13 1.3934(19) . ?
C12 C17 1.3998(19) . ?
C13 C14 1.386(2) . ?
C13 H13 0.928(18) . ?
C14 C15 1.379(2) . ?
C14 H14 0.956(19) . ?
C15 C16 1.382(2) . ?
C15 H15 0.940(19) . ?
C16 C17 1.384(2) . ?
C16 H16 0.930(17) . ?
C17 H17 0.935(16) . ?
C18 C23 1.393(2) . ?
C18 C19 1.3981(19) . ?
C19 C20 1.384(2) . ?
C19 H19 0.955(17) . ?
C20 C21 1.380(2) . ?
C20 H20 0.938(18) . ?
C21 C22 1.373(2) . ?
C21 H21 0.934(18) . ?
C22 C23 1.389(2) . ?
C22 H22 0.943(19) . ?
C23 H23 0.895(17) . ?
C24 Si1 1.8570(18) . ?
C24 H24A 0.90(3) . ?
C24 H24B 0.94(2) . ?
C24 H24C 0.97(2) . ?
C25 Si1 1.8573(18) . ?
C25 H25A 0.97(2) . ?
C25 H25B 0.92(3) . ?
C25 H25C 0.97(2) . ?
B1 P1 1.9771(19) . ?
B1 H1A 1.13(2) . ?
B1 H1B 1.110(18) . ?
B1 H1C 1.129(18) . ?
Si1 H1 1.373(16) . ?

loop_
_geom_torsion_atom_site_label_1
_geom_torsion_atom_site_label_2
_geom_torsion_atom_site_label_3
_geom_torsion_atom_site_label_4
_geom_torsion
_geom_torsion_site_symmetry_1
_geom_torsion_site_symmetry_2
_geom_torsion_site_symmetry_3
_geom_torsion_site_symmetry_4
_geom_torsion_publ_flag
C8 C1 C2 C4 0.0(2) . . . . ?
P1 C1 C2 C4 175.34(10) . . . . ?
C8 C1 C2 C3 -178.49(14) . . . . ?
P1 C1 C2 C3 -3.18(19) . . . . ?
C1 C2 C4 C5 -1.5(2) . . . . ?
C3 C2 C4 C5 177.20(14) . . . . ?
C2 C4 C5 C7 1.1(2) . . . . ?
C2 C4 C5 C6 179.53(15) . . . . ?
C4 C5 C7 C8 0.7(2) . . . . ?
C6 C5 C7 C8 -177.72(14) . . . . ?
C5 C7 C8 C1 -2.1(2) . . . . ?
C5 C7 C8 C9 177.44(14) . . . . ?
C2 C1 C8 C7 1.67(19) . . . . ?
P1 C1 C8 C7 -173.32(10) . . . . ?
C2 C1 C8 C9 -177.81(14) . . . . ?
P1 C1 C8 C9 7.2(2) . . . . ?
C18 C11 C12 C13 147.41(12) . . . . ?
P1 C11 C12 C13 -89.53(14) . . . . ?
Si1 C11 C12 C13 34.62(15) . . . . ?
C18 C11 C12 C17 -33.59(17) . . . . ?
P1 C11 C12 C17 89.48(14) . . . . ?
Si1 C11 C12 C17 -146.38(11) . . . . ?
C17 C12 C13 C14 1.7(2) . . . . ?
C11 C12 C13 C14 -179.27(13) . . . . ?
C12 C13 C14 C15 -0.5(2) . . . . ?
C13 C14 C15 C16 -0.9(2) . . . . ?
C14 C15 C16 C17 0.9(2) . . . . ?
C15 C16 C17 C12 0.3(2) . . . . ?
C13 C12 C17 C16 -1.6(2) . . . . ?
C11 C12 C17 C16 179.36(12) . . . . ?
C12 C11 C18 C23 153.45(13) . . . . ?
P1 C11 C18 C23 33.46(16) . . . . ?
Si1 C11 C18 C23 -88.87(13) . . . . ?
C12 C11 C18 C19 -33.00(16) . . . . ?
P1 C11 C18 C19 -153.00(11) . . . . ?
Si1 C11 C18 C19 84.68(13) . . . . ?
C23 C18 C19 C20 -3.3(2) . . . . ?
C11 C18 C19 C20 -177.21(12) . . . . ?
C18 C19 C20 C21 1.4(2) . . . . ?
C19 C20 C21 C22 1.6(2) . . . . ?
C20 C21 C22 C23 -2.5(2) . . . . ?
C21 C22 C23 C18 0.4(2) . . . . ?
C19 C18 C23 C22 2.5(2) . . . . ?
C11 C18 C23 C22 176.17(13) . . . . ?
C12 C11 Si1 C24 51.13(12) . . . . ?
C18 C11 Si1 C24 -68.28(11) . . . . ?
P1 C11 Si1 C24 170.84(8) . . . . ?
C12 C11 Si1 C25 172.12(9) . . . . ?
C18 C11 Si1 C25 52.71(11) . . . . ?
P1 C11 Si1 C25 -68.18(10) . . . . ?
C2 C1 P1 C10 -155.28(11) . . . . ?
C8 C1 P1 C10 19.73(14) . . . . ?
C2 C1 P1 C11 92.14(11) . . . . ?
C8 C1 P1 C11 -92.85(12) . . . . ?
C2 C1 P1 B1 -44.81(13) . . . . ?
C8 C1 P1 B1 130.20(12) . . . . ?
C12 C11 P1 C10 -65.06(10) . . . . ?
C18 C11 P1 C10 58.26(11) . . . . ?
Si1 C11 P1 C10 173.36(7) . . . . ?
C12 C11 P1 C1 51.81(10) . . . . ?
C18 C11 P1 C1 175.13(9) . . . . ?
Si1 C11 P1 C1 -69.77(8) . . . . ?
C12 C11 P1 B1 -177.75(9) . . . . ?
C18 C11 P1 B1 -54.43(12) . . . . ?
Si1 C11 P1 B1 60.67(10) . . . . ?
